data_2006772
loop_
_publ_author_name
'Singh, Amarjit'
'Kumar, Rajesh'
'Parmar, Virinder S.'
'Errington, William'

_publ_section_title
;
 6-Hydroxy-5,7-dimethoxy-4-methylcoumarin
;
_journal_issue 12
_journal_name_full 'Acta Crystallographica Section C'
_journal_page_first 1966
_journal_page_last 1968
_journal_paper_doi 10.1107/S0108270197011785
_journal_volume 53
_journal_year 1997
_chemical_formula_sum 'C12 H12 O5'
_chemical_formula_weight 236.22
_chemical_name_systematic
;
 5,7-Dimethoxy-6-hydroxy-4-methylcoumarin
;
_space_group_IT_number 2
_symmetry_cell_setting triclinic
_symmetry_space_group_name_Hall '-P 1'
_symmetry_space_group_name_H-M 'P -1'
_audit_creation_method SHELXL-97
_cell_angle_alpha 66.754(2)
_cell_angle_beta 73.835(2)
_cell_angle_gamma 77.082(2)
_cell_formula_units_Z 2
_cell_length_a 7.2909(8)
_cell_length_b 8.8019(10)
_cell_length_c 9.5696(11)
_cell_measurement_reflns_used 1458
_cell_measurement_temperature 180(2)
_cell_measurement_theta_max 25.00
_cell_measurement_theta_min 2.37
_cell_volume 537.44(11)
_computing_cell_refinement 'SAINT (Siemens, 1995)'
_computing_data_collection 'SMART (Siemens, 1994a)'
_computing_data_reduction SAINT
_computing_molecular_graphics SHELXTL/PC
_computing_publication_material SHELXTL/PC
_computing_structure_refinement 'SHELXL97 (Sheldrick, 1997)'
_computing_structure_solution 'SHELXTL/PC (Siemens, 1994b)'
_diffrn_ambient_temperature 180(2)
_diffrn_detector_area_resol_mean 8.192
_diffrn_measured_fraction_theta_full 0.965
_diffrn_measured_fraction_theta_max 0.965
_diffrn_measurement_device_type 'Siemens SMART CCD area'
_diffrn_measurement_method \w
_diffrn_radiation_monochromator graphite
_diffrn_radiation_source 'normal-focus sealed tube'
_diffrn_radiation_type MoK\a
_diffrn_radiation_wavelength 0.71073
_diffrn_reflns_av_R_equivalents 0.032
_diffrn_reflns_av_sigmaI/netI 0.0432
_diffrn_reflns_limit_h_max 6
_diffrn_reflns_limit_h_min -8
_diffrn_reflns_limit_k_max 10
_diffrn_reflns_limit_k_min -10
_diffrn_reflns_limit_l_max 11
_diffrn_reflns_limit_l_min -11
_diffrn_reflns_number 2742
_diffrn_reflns_theta_full 24.99
_diffrn_reflns_theta_max 24.99
_diffrn_reflns_theta_min 2.37
_diffrn_standards_decay_% none
_exptl_absorpt_coefficient_mu 0.115
_exptl_absorpt_correction_type none
_exptl_crystal_colour green
_exptl_crystal_density_diffrn 1.460
_exptl_crystal_density_method 'not measured'
_exptl_crystal_description needle
_exptl_crystal_F_000 248
_exptl_crystal_size_max 0.23
_exptl_crystal_size_mid 0.16
_exptl_crystal_size_min 0.08
_refine_diff_density_max 0.20
_refine_diff_density_min -0.30
_refine_ls_extinction_method none
_refine_ls_goodness_of_fit_all 1.150
_refine_ls_goodness_of_fit_obs 1.150
_refine_ls_hydrogen_treatment constr
_refine_ls_matrix_type full
_refine_ls_number_parameters 158
_refine_ls_number_reflns 1822
_refine_ls_number_restraints 0
_refine_ls_R_factor_all 0.079
_refine_ls_R_factor_obs .057
_refine_ls_shift/su_max <0.001
_refine_ls_shift/su_mean 0.000
_refine_ls_structure_factor_coef Fsqd
_refine_ls_weighting_details 'w = 1/[\s^2^(Fo^2^)+(0.0353P)^2^+0.6439P] where P = (Fo^2^+2Fc^2^)/3'
_refine_ls_weighting_scheme calc
_refine_ls_wR_factor_all 0.119
_refine_ls_wR_factor_obs .138
_reflns_number_gt 1425
_reflns_number_total 1822
_reflns_threshold_expression I>2sigma(I)
_cod_data_source_file bm1185.cif
_cod_data_source_block parm1
_cod_depositor_comments
;
The following automatic conversions were performed:

'_refine_ls_weighting_scheme' value 'calc w =
1/[\s^2^(Fo^2^)+(0.0353P)^2^+0.6439P] where P = (Fo^2^+2Fc^2^)/3' was
changed to 'calc'. New tag '_refine_ls_weighting_details' was
created. The value of the new tag was set to 'w =
1/[\s^2^(Fo^2^)+(0.0353P)^2^+0.6439P] where P = (Fo^2^+2Fc^2^)/3'.

Automatic conversion script
Id: cif_fix_values 3143 2015-03-26 13:38:13Z robertas 
;
_cod_original_cell_volume 537.44(10)
_cod_database_code 2006772

loop_
_symmetry_equiv_pos_as_xyz
'x, y, z'
'-x, -y, -z'

loop_
_atom_site_label
_atom_site_fract_x
_atom_site_fract_y
_atom_site_fract_z
_atom_site_U_iso_or_equiv
_atom_site_adp_type
_atom_site_calc_flag
_atom_site_refinement_flags
_atom_site_occupancy
_atom_site_disorder_assembly
_atom_site_disorder_group
_atom_site_type_symbol
O1 .2065(3) .3235(3) .8277(2) .0270(5) Uani d . 1 . . O
O2 .1691(3) .3322(3) 1.0603(2) .0370(6) Uani d . 1 . . O
O3 -.2853(3) .2119(2) .6427(2) .0266(5) Uani d . 1 . . O
O4 -.0481(3) .2824(3) .3567(2) .0282(5) Uani d . 1 . . O
H4 .0374 .3074 .2747 .042 Uiso calc R 1 . . H
O5 .3064(3) .3537(3) .3054(2) .0291(5) Uani d . 1 . . O
C2 .0985(4) .3001(4) .9749(3) .0280(7) Uani d . 1 . . C
C3 -.0786(4) .2347(4) 1.0143(3) .0274(7) Uani d . 1 . . C
H3 -.1492 .2074 1.1188 .033 Uiso calc R 1 . . H
C4 -.1519(4) .2095(3) .9108(3) .0249(6) Uani d . 1 . . C
C5 -.1013(4) .2434(3) .6231(3) .0223(6) Uani d . 1 . . C
C6 .0183(4) .2819(3) .4766(3) .0224(6) Uani d . 1 . . C
C7 .2021(4) .3234(3) .4537(3) .0220(6) Uani d . 1 . . C
C8 .2621(4) .3351(3) .5725(3) .0231(6) Uani d . 1 . . C
H8 .3857 .3652 .5562 .028 Uiso calc R 1 . . H
C9 .1374(4) .3017(3) .7171(3) .0218(6) Uani d . 1 . . C
C10 -.0430(4) .2504(3) .7503(3) .0219(6) Uani d . 1 . . C
C11 -.3363(4) .1337(4) .9673(4) .0348(7) Uani d . 1 . . C
H11A -.3797 .1081 1.0798 .052 Uiso calc R 1 . . H
H11B -.3145 .0308 .9449 .052 Uiso calc R 1 . . H
H11C -.4349 .2126 .9141 .052 Uiso calc R 1 . . H
C12 -.2960(4) .0571(4) .6277(4) .0317(7) Uani d . 1 . . C
H12A -.2202 .0553 .5261 .048 Uiso calc R 1 . . H
H12B -.4305 .0478 .6366 .048 Uiso calc R 1 . . H
H12C -.2444 -.0367 .7104 .048 Uiso calc R 1 . . H
C13 .4852(4) .4171(4) .2663(4) .0345(7) Uani d . 1 . . C
H13A .4633 .5192 .2899 .052 Uiso calc R 1 . . H
H13B .5407 .4419 .1551 .052 Uiso calc R 1 . . H
H13C .5743 .3336 .3271 .052 Uiso calc R 1 . . H

loop_
_atom_site_aniso_label
_atom_site_aniso_U_11
_atom_site_aniso_U_22
_atom_site_aniso_U_33
_atom_site_aniso_U_12
_atom_site_aniso_U_13
_atom_site_aniso_U_23
O1 .0256(11) .0414(12) .0186(10) -.0102(9) -.0040(8) -.0128(9)
O2 .0357(12) .0593(15) .0239(11) -.0127(11) -.0075(9) -.0185(11)
O3 .0186(10) .0339(11) .0325(11) -.0067(8) -.0040(8) -.0165(9)
O4 .0257(11) .0437(12) .0225(10) -.0074(9) -.0071(8) -.0164(10)
O5 .0271(11) .0459(13) .0196(10) -.0124(9) -.0002(8) -.0163(9)
C2 .0320(16) .0319(16) .0203(15) -.0021(13) -.0068(12) -.0096(13)
C3 .0288(16) .0351(17) .0166(14) -.0070(13) -.0004(12) -.0089(12)
C4 .0219(14) .0253(15) .0261(15) -.0020(12) -.0041(12) -.0089(12)
C5 .0212(14) .0220(14) .0258(15) -.0013(11) -.0065(11) -.0105(12)
C6 .0259(15) .0242(14) .0214(14) -.0015(12) -.0081(12) -.0115(12)
C7 .0241(15) .0259(15) .0168(13) -.0062(12) -.0030(11) -.0077(12)
C8 .0197(14) .0277(15) .0233(15) -.0054(12) -.0053(11) -.0087(12)
C9 .0216(14) .0276(15) .0203(14) -.0024(12) -.0072(11) -.0114(12)
C10 .0213(14) .0231(14) .0204(14) -.0031(11) -.0030(11) -.0077(12)
C11 .0322(17) .0452(19) .0267(16) -.0135(15) .0008(13) -.0127(15)
C12 .0279(16) .0310(17) .0416(19) -.0077(13) -.0061(14) -.0174(14)
C13 .0276(16) .051(2) .0258(16) -.0155(14) .0005(13) -.0127(15)

loop_
_atom_type_symbol
_atom_type_description
_atom_type_scat_dispersion_real
_atom_type_scat_dispersion_imag
_atom_type_scat_source
C C 0.0033 0.0016 'International Tables Vol C Tables 4.2.6.8 and 6.1.1.4'
H H 0.0000 0.0000 'International Tables Vol C Tables 4.2.6.8 and 6.1.1.4'
O O 0.0106 0.0060 'International Tables Vol C Tables 4.2.6.8 and 6.1.1.4'

loop_
_geom_angle_atom_site_label_1
_geom_angle_atom_site_label_2
_geom_angle_atom_site_label_3
_geom_angle
_geom_angle_publ_flag
C2 O1 C9 121.3(2) y
C5 O3 C12 114.7(2) y
C7 O5 C13 117.5(2) y
O2 C2 O1 115.8(3) y
O2 C2 C3 127.1(3) ?
O1 C2 C3 117.1(2) ?
C4 C3 C2 123.6(3) ?
C3 C4 C10 118.3(2) ?
C3 C4 C11 118.8(3) ?
C10 C4 C11 122.8(2) ?
O3 C5 C6 119.3(2) ?
O3 C5 C10 119.5(2) ?
C6 C5 C10 120.9(2) ?
O4 C6 C5 118.8(2) ?
O4 C6 C7 121.5(2) ?
C5 C6 C7 119.7(2) ?
O5 C7 C8 125.3(2) ?
O5 C7 C6 113.6(2) ?
C8 C7 C6 121.1(2) ?
C7 C8 C9 118.2(2) ?
O1 C9 C8 114.2(2) ?
O1 C9 C10 122.1(2) ?
C8 C9 C10 123.7(2) ?
C9 C10 C5 116.2(2) ?
C9 C10 C4 117.1(2) ?
C5 C10 C4 126.7(2) ?

loop_
_geom_bond_atom_site_label_1
_geom_bond_atom_site_label_2
_geom_bond_site_symmetry_2
_geom_bond_distance
_geom_bond_publ_flag
O1 C2 . 1.368(3) y
O1 C9 . 1.383(3) y
O2 C2 . 1.222(3) y
O3 C5 . 1.377(3) y
O3 C12 . 1.446(3) y
O4 C6 . 1.362(3) y
O5 C7 . 1.362(3) y
O5 C13 . 1.428(3) y
C2 C3 . 1.425(4) ?
C3 C4 . 1.355(4) y
C4 C10 . 1.460(4) ?
C4 C11 . 1.502(4) ?
C5 C6 . 1.385(4) ?
C5 C10 . 1.423(4) ?
C6 C7 . 1.404(4) ?
C7 C8 . 1.373(4) ?
C8 C9 . 1.387(4) ?
C9 C10 . 1.398(4) ?

loop_
_geom_torsion_atom_site_label_1
_geom_torsion_atom_site_label_2
_geom_torsion_atom_site_label_3
_geom_torsion_atom_site_label_4
_geom_torsion
_geom_torsion_publ_flag
C9 O1 C2 O2 -175.9(3) y
C9 O1 C2 C3 6.7(4) y
O2 C2 C3 C4 176.8(3) ?
O1 C2 C3 C4 -6.1(4) ?
C2 C3 C4 C10 0.4(4) ?
C2 C3 C4 C11 177.7(3) ?
C12 O3 C5 C6 70.1(3) y
C12 O3 C5 C10 -115.5(3) ?
O3 C5 C6 O4 -2.0(4) ?
C10 C5 C6 O4 -176.4(2) ?
O3 C5 C6 C7 176.4(2) ?
C10 C5 C6 C7 2.0(4) ?
C13 O5 C7 C8 -6.0(4) ?
C13 O5 C7 C6 172.3(2) y
O4 C6 C7 O5 -3.4(4) ?
C5 C6 C7 O5 178.2(2) ?
O4 C6 C7 C8 174.9(3) ?
C5 C6 C7 C8 -3.4(4) ?
O5 C7 C8 C9 179.3(3) ?
C6 C7 C8 C9 1.2(4) ?
C2 O1 C9 C8 178.2(2) ?
C2 O1 C9 C10 -1.8(4) ?
C7 C8 C9 O1 -177.3(2) ?
C7 C8 C9 C10 2.6(4) ?
O1 C9 C10 C5 176.1(2) ?
C8 C9 C10 C5 -3.9(4) ?
O1 C9 C10 C4 -4.0(4) ?
C8 C9 C10 C4 176.0(3) ?
O3 C5 C10 C9 -172.9(2) ?
C6 C5 C10 C9 1.5(4) ?
O3 C5 C10 C4 7.2(4) ?
C6 C5 C10 C4 -178.4(3) ?
C3 C4 C10 C9 4.6(4) ?
C11 C4 C10 C9 -172.6(3) ?
C3 C4 C10 C5 -175.5(3) ?
C11 C4 C10 C5 7.4(4) ?

loop_
_cod_related_entry_id
_cod_related_entry_database
_cod_related_entry_code
1 ChemSpider 346409
